data_4073319
loop_
_publ_author_name
'Hijazi, Akram'
'Djukic, Jean-Pierre'
'Allouche, Lionel'
'de Cian, Andr\'e'
'Pfeffer, Michel'
'Le Goff, Xavier-Fr\'ed\'eric'
'Ricard, Louis'

_publ_section_title
;
 Stereoselective Cyclometalation of Planar Pro-chiral
 (\h6-Arene)tricarbonylchromium Complexes withOC-6-[Ru(CO)2Cl2]n
;
_journal_issue 17
_journal_name_full Organometallics
_journal_page_first 4180
_journal_paper_doi 10.1021/om070239p
_journal_volume 26
_journal_year 2007
_chemical_formula_sum 'C21 H13 Cl Cr N2 O5 Ru'
_chemical_formula_weight 561.85
_chemical_name_systematic
; 
 ? 
;
_space_group_IT_number 14
_symmetry_cell_setting monoclinic
_symmetry_space_group_name_Hall '-P 2ybc'
_symmetry_space_group_name_H-M 'P 1 21/c 1'
_atom_sites_solution_hydrogens geom
_atom_sites_solution_primary direct
_atom_sites_solution_secondary difmap
_audit_creation_method SHELXL-97
_cell_angle_alpha 90.00
_cell_angle_beta 95.8060(10)
_cell_angle_gamma 90.00
_cell_formula_units_Z 4
_cell_length_a 8.5330(10)
_cell_length_b 17.4220(10)
_cell_length_c 14.0690(10)
_cell_measurement_reflns_used 4012
_cell_measurement_temperature 150.0(1)
_cell_measurement_theta_max 27.485
_cell_measurement_theta_min 0.998
_cell_volume 2080.8(3)
_computing_structure_refinement 'SHELXL-97 (Sheldrick, 1997)'
_computing_structure_solution 'SHELXS-97 (Sheldrick, 1990)'
_diffrn_ambient_temperature 150.0(1)
_diffrn_measured_fraction_theta_full 0.989
_diffrn_measured_fraction_theta_max 0.989
_diffrn_measurement_device_type KappaCCD
_diffrn_measurement_method 'phi and omega scans'
_diffrn_radiation_monochromator graphite
_diffrn_radiation_source 'fine-focus sealed tube'
_diffrn_radiation_type MoK\a
_diffrn_radiation_wavelength 0.71069
_diffrn_reflns_av_R_equivalents 0.0270
_diffrn_reflns_av_sigmaI/netI 0.0469
_diffrn_reflns_limit_h_max 11
_diffrn_reflns_limit_h_min -11
_diffrn_reflns_limit_k_max 22
_diffrn_reflns_limit_k_min -20
_diffrn_reflns_limit_l_max 18
_diffrn_reflns_limit_l_min -18
_diffrn_reflns_number 7625
_diffrn_reflns_theta_full 27.48
_diffrn_reflns_theta_max 27.48
_diffrn_reflns_theta_min 2.92
_exptl_absorpt_coefficient_mu 1.413
_exptl_absorpt_correction_T_max 0.9457
_exptl_absorpt_correction_T_min 0.7653
_exptl_absorpt_correction_type multi-scan
_exptl_crystal_colour vermilion
_exptl_crystal_density_diffrn 1.794
_exptl_crystal_density_method 'not measured'
_exptl_crystal_description plate
_exptl_crystal_F_000 1112
_exptl_crystal_size_max 0.20
_exptl_crystal_size_mid 0.18
_exptl_crystal_size_min 0.04
_refine_diff_density_max 0.786
_refine_diff_density_min -0.694
_refine_diff_density_rms 0.086
_refine_ls_extinction_method none
_refine_ls_goodness_of_fit_ref 1.008
_refine_ls_hydrogen_treatment constr
_refine_ls_matrix_type full
_refine_ls_number_parameters 280
_refine_ls_number_reflns 4723
_refine_ls_number_restraints 0
_refine_ls_restrained_S_all 1.008
_refine_ls_R_factor_all 0.0500
_refine_ls_R_factor_gt 0.0333
_refine_ls_shift/su_max 0.001
_refine_ls_shift/su_mean 0.000
_refine_ls_structure_factor_coef Fsqd
_refine_ls_weighting_details 'calc w=1/[\s^2^(Fo^2^)+(0.0473P)^2^+0.0000P] where P=(Fo^2^+2Fc^2^)/3'
_refine_ls_weighting_scheme calc
_refine_ls_wR_factor_gt 0.0806
_refine_ls_wR_factor_ref 0.0880
_reflns_number_gt 3704
_reflns_number_total 4723
_reflns_threshold_expression >2sigma(I)
_cod_data_source_file om070239p-file005.cif
_cod_data_source_block 5
_cod_depositor_comments
;
The following automatic conversions were performed:

'_symmetry_cell_setting' value 'Monoclinic' changed to 'monoclinic'
according to /home/saulius/struct/CIF-dictionaries/cif_core.dic
dictionary named 'cif_core.dic' version 2.4.1 from 2010-06-29.

Automatic conversion script
Id: cif_fix_values 1715 2011-07-08 13:25:40Z adriana 
;
_cod_original_sg_symbol_H-M 'P21/c     '
_cod_database_code 4073319

loop_
_symmetry_equiv_pos_as_xyz
'x, y, z'
'-x, y+1/2, -z+1/2'
'-x, -y, -z'
'x, -y-1/2, z-1/2'

loop_
_atom_site_label
_atom_site_type_symbol
_atom_site_fract_x
_atom_site_fract_y
_atom_site_fract_z
_atom_site_U_iso_or_equiv
_atom_site_adp_type
_atom_site_occupancy
_atom_site_symmetry_multiplicity
_atom_site_calc_flag
_atom_site_refinement_flags
Ru Ru 0.65804(2) 0.197610(13) 0.256514(16) 0.02718(9) Uani 1 1 d .
Cr Cr 0.85086(5) 0.00487(3) 0.16863(3) 0.02910(12) Uani 1 1 d .
Cl Cl 0.60521(9) 0.29471(4) 0.37799(5) 0.03424(17) Uani 1 1 d .
O1 O 0.9746(3) 0.16567(13) 0.36456(16) 0.0467(6) Uani 1 1 d .
O2 O 0.7986(3) 0.31574(13) 0.13489(18) 0.0465(6) Uani 1 1 d .
O3 O 0.8974(3) -0.02417(16) 0.38004(17) 0.0589(7) Uani 1 1 d .
O4 O 0.9923(3) -0.14916(13) 0.13783(17) 0.0480(6) Uani 1 1 d .
O5 O 1.1709(3) 0.07667(14) 0.17351(17) 0.0496(6) Uani 1 1 d .
N2 N 0.4323(2) 0.22262(13) 0.17879(16) 0.0288(5) Uani 1 1 d .
N1 N 0.5353(3) 0.10781(14) 0.32175(16) 0.0312(5) Uani 1 1 d .
C1 C 0.4589(3) 0.11663(19) 0.4009(2) 0.0385(7) Uani 1 1 d .
H1 H 0.4714 0.1632 0.4360 0.046 Uiso 1 1 calc R
C2 C 0.3640(4) 0.0602(2) 0.4318(2) 0.0456(8) Uani 1 1 d .
H2 H 0.3097 0.0681 0.4867 0.055 Uiso 1 1 calc R
C3 C 0.3485(4) -0.00787(19) 0.3822(3) 0.0456(8) Uani 1 1 d .
H3 H 0.2834 -0.0475 0.4028 0.055 Uiso 1 1 calc R
C4 C 0.4279(4) -0.01832(19) 0.3027(2) 0.0400(7) Uani 1 1 d .
H4 H 0.4193 -0.0654 0.2684 0.048 Uiso 1 1 calc R
C5 C 0.5203(3) 0.04077(16) 0.2733(2) 0.0309(6) Uani 1 1 d .
C6 C 0.6035(3) 0.03928(16) 0.1860(2) 0.0297(6) Uani 1 1 d .
C7 C 0.6014(3) -0.02535(17) 0.1254(2) 0.0340(7) Uani 1 1 d .
H7 H 0.5454 -0.0703 0.1400 0.041 Uiso 1 1 calc R
C8 C 0.6821(3) -0.02296(18) 0.0438(2) 0.0362(7) Uani 1 1 d .
H8 H 0.6805 -0.0664 0.0029 0.043 Uiso 1 1 calc R
C9 C 0.7651(3) 0.04276(17) 0.0218(2) 0.0354(7) Uani 1 1 d .
H9 H 0.8190 0.0444 -0.0340 0.042 Uiso 1 1 calc R
C10 C 0.7678(3) 0.10683(17) 0.0836(2) 0.0314(6) Uani 1 1 d .
H10 H 0.8282 0.1505 0.0698 0.038 Uiso 1 1 calc R
C11 C 0.6845(3) 0.10814(16) 0.16489(19) 0.0285(6) Uani 1 1 d .
C12 C 0.3107(3) 0.2490(2) 0.2227(2) 0.0371(7) Uani 1 1 d .
H12 H 0.3236 0.2538 0.2903 0.044 Uiso 1 1 calc R
C13 C 0.1684(4) 0.2693(2) 0.1748(2) 0.0428(8) Uani 1 1 d .
H13 H 0.0858 0.2880 0.2090 0.051 Uiso 1 1 calc R
C14 C 0.1461(3) 0.2624(2) 0.0768(2) 0.0396(7) Uani 1 1 d .
H14 H 0.0488 0.2761 0.0422 0.048 Uiso 1 1 calc R
C15 C 0.2695(3) 0.23511(18) 0.0307(2) 0.0378(7) Uani 1 1 d .
H15 H 0.2583 0.2296 -0.0369 0.045 Uiso 1 1 calc R
C16 C 0.4097(3) 0.21570(17) 0.0830(2) 0.0323(6) Uani 1 1 d .
H16 H 0.4936 0.1967 0.0501 0.039 Uiso 1 1 calc R
C17 C 0.8552(4) 0.17691(17) 0.3243(2) 0.0335(6) Uani 1 1 d .
C18 C 0.7489(3) 0.27106(17) 0.1826(2) 0.0329(6) Uani 1 1 d .
C19 C 0.8804(4) -0.01223(19) 0.2989(2) 0.0404(7) Uani 1 1 d .
C20 C 0.9383(3) -0.08957(18) 0.1502(2) 0.0337(7) Uani 1 1 d .
C21 C 1.0487(4) 0.04885(18) 0.1726(2) 0.0360(7) Uani 1 1 d .

loop_
_atom_site_aniso_label
_atom_site_aniso_U_11
_atom_site_aniso_U_22
_atom_site_aniso_U_33
_atom_site_aniso_U_23
_atom_site_aniso_U_13
_atom_site_aniso_U_12
Ru 0.03050(14) 0.02324(14) 0.02801(14) -0.00115(9) 0.00393(9) 0.00053(9)
Cr 0.0327(3) 0.0250(3) 0.0294(3) -0.00021(19) 0.00250(18) 0.00315(19)
Cl 0.0420(4) 0.0288(4) 0.0323(4) -0.0067(3) 0.0053(3) 0.0003(3)
O1 0.0447(13) 0.0416(14) 0.0508(14) -0.0062(11) -0.0107(11) 0.0066(11)
O2 0.0439(13) 0.0371(13) 0.0605(15) 0.0157(11) 0.0148(11) -0.0005(10)
O3 0.0705(16) 0.0718(19) 0.0335(14) 0.0103(13) 0.0018(11) 0.0045(14)
O4 0.0535(13) 0.0313(13) 0.0593(15) 0.0003(11) 0.0067(11) 0.0111(11)
O5 0.0359(12) 0.0485(15) 0.0634(16) 0.0003(12) 0.0006(11) -0.0066(11)
N2 0.0302(12) 0.0253(12) 0.0312(13) -0.0011(10) 0.0047(10) -0.0006(10)
N1 0.0334(12) 0.0294(13) 0.0314(13) 0.0014(11) 0.0065(10) 0.0008(10)
C1 0.0468(17) 0.0349(18) 0.0354(17) 0.0012(14) 0.0123(13) 0.0018(14)
C2 0.053(2) 0.043(2) 0.0429(19) 0.0081(16) 0.0191(16) 0.0033(16)
C3 0.0481(19) 0.0359(19) 0.055(2) 0.0076(16) 0.0151(15) -0.0061(15)
C4 0.0397(16) 0.0314(17) 0.0504(19) 0.0063(15) 0.0111(14) -0.0003(13)
C5 0.0320(14) 0.0256(15) 0.0351(16) 0.0019(12) 0.0028(11) 0.0026(12)
C6 0.0305(14) 0.0258(15) 0.0321(15) -0.0015(12) -0.0008(11) -0.0002(12)
C7 0.0309(15) 0.0289(16) 0.0412(17) -0.0011(13) -0.0004(12) -0.0007(12)
C8 0.0417(17) 0.0308(16) 0.0345(16) -0.0071(13) -0.0038(13) 0.0069(13)
C9 0.0444(17) 0.0332(17) 0.0285(15) -0.0021(13) 0.0028(12) 0.0105(13)
C10 0.0365(15) 0.0270(15) 0.0311(15) 0.0013(12) 0.0043(11) 0.0048(12)
C11 0.0310(14) 0.0246(15) 0.0297(14) -0.0011(12) 0.0021(11) 0.0046(12)
C12 0.0344(15) 0.0451(19) 0.0323(16) -0.0064(14) 0.0066(12) 0.0034(14)
C13 0.0348(16) 0.046(2) 0.048(2) -0.0040(16) 0.0073(14) 0.0080(14)
C14 0.0346(16) 0.044(2) 0.0402(18) 0.0041(15) 0.0013(13) 0.0028(14)
C15 0.0433(17) 0.0386(18) 0.0316(16) 0.0019(14) 0.0039(13) -0.0003(14)
C16 0.0384(16) 0.0288(16) 0.0306(15) 0.0017(12) 0.0082(12) 0.0004(12)
C17 0.0426(17) 0.0243(15) 0.0329(16) -0.0027(12) 0.0010(13) -0.0005(13)
C18 0.0282(14) 0.0287(16) 0.0420(17) -0.0026(14) 0.0048(12) 0.0011(12)
C19 0.0424(17) 0.0391(19) 0.0391(19) 0.0020(15) 0.0019(14) 0.0034(14)
C20 0.0341(15) 0.0314(17) 0.0357(16) 0.0032(13) 0.0038(12) 0.0000(13)
C21 0.0451(18) 0.0276(16) 0.0343(17) 0.0006(13) -0.0004(13) 0.0082(14)

loop_
_atom_type_symbol
_atom_type_description
_atom_type_scat_dispersion_real
_atom_type_scat_dispersion_imag
_atom_type_scat_source
C C 0.0033 0.0016 'International Tables Vol C Tables 4.2.6.8 and 6.1.1.4'
H H 0.0000 0.0000 'International Tables Vol C Tables 4.2.6.8 and 6.1.1.4'
N N 0.0061 0.0033 'International Tables Vol C Tables 4.2.6.8 and 6.1.1.4'
O O 0.0106 0.0060 'International Tables Vol C Tables 4.2.6.8 and 6.1.1.4'
Cl Cl 0.1484 0.1585 'International Tables Vol C Tables 4.2.6.8 and 6.1.1.4'
Cr Cr 0.3209 0.6236 'International Tables Vol C Tables 4.2.6.8 and 6.1.1.4'
Ru Ru -1.2594 0.8363 'International Tables Vol C Tables 4.2.6.8 and 6.1.1.4'

loop_
_geom_angle_atom_site_label_1
_geom_angle_atom_site_label_2
_geom_angle_atom_site_label_3
_geom_angle
C18 Ru C17 90.76(13)
C18 Ru C11 95.32(12)
C17 Ru C11 91.33(11)
C18 Ru N1 171.47(11)
C17 Ru N1 95.39(11)
C11 Ru N1 78.67(10)
C18 Ru N2 88.79(11)
C17 Ru N2 179.40(11)
C11 Ru N2 89.10(10)
N1 Ru N2 85.10(9)
C18 Ru Cl 91.78(9)
C17 Ru Cl 89.83(9)
C11 Ru Cl 172.80(8)
N1 Ru Cl 94.14(7)
N2 Ru Cl 89.79(6)
C20 Cr C19 88.81(14)
C20 Cr C21 89.58(13)
C19 Cr C21 90.24(14)
C20 Cr C8 86.12(12)
C19 Cr C8 139.93(13)
C21 Cr C8 129.37(12)
C20 Cr C10 138.93(12)
C19 Cr C10 131.90(13)
C21 Cr C10 85.71(12)
C8 Cr C10 66.43(11)
C20 Cr C7 98.12(12)
C19 Cr C7 105.33(12)
C21 Cr C7 162.68(12)
C8 Cr C7 36.83(11)
C10 Cr C7 78.28(11)
C20 Cr C9 103.60(12)
C19 Cr C9 165.70(12)
C21 Cr C9 96.83(12)
C8 Cr C9 36.76(11)
C10 Cr C9 37.16(10)
C7 Cr C9 66.34(11)
C20 Cr C6 131.22(11)
C19 Cr C6 88.30(12)
C21 Cr C6 139.11(12)
C8 Cr C6 66.33(10)
C10 Cr C6 65.77(10)
C7 Cr C6 36.99(10)
C9 Cr C6 78.21(10)
C20 Cr C11 163.97(12)
C19 Cr C11 99.88(12)
C21 Cr C11 103.72(12)
C8 Cr C11 78.55(10)
C10 Cr C11 36.32(9)
C7 Cr C11 66.69(10)
C9 Cr C11 66.41(10)
C6 Cr C11 36.87(10)
C12 N2 C16 116.9(2)
C12 N2 Ru 121.82(19)
C16 N2 Ru 121.22(18)
C5 N1 C1 119.0(3)
C5 N1 Ru 116.12(18)
C1 N1 Ru 124.5(2)
N1 C1 C2 121.9(3)
C1 C2 C3 119.1(3)
C2 C3 C4 119.7(3)
C3 C4 C5 119.1(3)
N1 C5 C4 121.2(3)
N1 C5 C6 113.9(2)
C4 C5 C6 124.8(3)
C7 C6 C11 121.4(3)
C7 C6 C5 122.5(2)
C11 C6 C5 116.1(2)
C7 C6 Cr 70.97(16)
C11 C6 Cr 73.77(15)
C5 C6 Cr 129.39(19)
C8 C7 C6 119.7(3)
C8 C7 Cr 71.29(17)
C6 C7 Cr 72.04(16)
C9 C8 C7 120.6(3)
C9 C8 Cr 72.06(17)
C7 C8 Cr 71.88(17)
C8 C9 C10 119.2(3)
C8 C9 Cr 71.18(17)
C10 C9 Cr 71.27(17)
C11 C10 C9 122.3(3)
C11 C10 Cr 74.63(16)
C9 C10 Cr 71.58(17)
C10 C11 C6 116.7(3)
C10 C11 Ru 128.3(2)
C6 C11 Ru 114.90(18)
C10 C11 Cr 69.05(15)
C6 C11 Cr 69.36(15)
Ru C11 Cr 133.69(13)
N2 C12 C13 123.2(3)
C12 C13 C14 119.6(3)
C15 C14 C13 117.9(3)
C14 C15 C16 119.7(3)
N2 C16 C15 122.7(3)
O1 C17 Ru 178.8(3)
O2 C18 Ru 177.1(3)
O3 C19 Cr 178.8(3)
O4 C20 Cr 179.4(3)
O5 C21 Cr 178.8(3)

loop_
_geom_bond_atom_site_label_1
_geom_bond_atom_site_label_2
_geom_bond_distance
Ru C18 1.866(3)
Ru C17 1.883(3)
Ru C11 2.050(3)
Ru N11 2.141(2)
Ru N6 2.161(2)
Ru Cl1 2.4782(7)
Cr C20 1.836(3)
Cr C19 1.848(3)
Cr C21 1.850(3)
Cr C8 2.210(3)
Cr C10 2.217(3)
Cr C7 2.217(3)
Cr C9 2.221(3)
Cr C6 2.231(3)
Cr C11 2.289(3)
O1 C17 1.131(3)
O2 C18 1.138(3)
O3 C19 1.155(4)
O4 C20 1.156(3)
O5 C21 1.149(4)
N2 C12 1.341(3)
N2 C16 1.347(4)
N1 C5 1.352(4)
N1 C1 1.355(3)
C1 C2 1.371(4)
C2 C3 1.376(5)
C3 C4 1.378(4)
C4 C5 1.385(4)
C5 C6 1.479(4)
C6 C7 1.411(4)
C6 C11 1.430(4)
C7 C8 1.399(4)
C8 C9 1.397(4)
C9 C10 1.414(4)
C10 C11 1.406(4)
C12 C13 1.375(4)
C13 C14 1.377(4)
C14 C15 1.376(4)
C15 C16 1.382(4)
